data_7039665
loop_
_publ_author_name
'Nishikawa, Michihiro'
'Sano, Taichi'
'Washimi, Masaya'
'Takao, Koichiro'
'Tsubomura, Taro'

_publ_section_title
;
 Emission properties and Cu(i)-Cu(i) interaction in 2-coordinate
 dicopper(i)-bis(N-heterocyclic)carbene complexes.
;
_journal_issue 30
_journal_name_full 'Dalton transactions (Cambridge, England : 2003)'
_journal_page_first 12127
_journal_page_last 12136
_journal_paper_doi 10.1039/c6dt01239f
_journal_volume 45
_journal_year 2016
_chemical_formula_sum 'C52 H60 Cu2 F12 N8 O6 P2'
_chemical_formula_weight 1310.1
_chemical_name_systematic
;
 ?
;
_space_group_IT_number 15
_symmetry_cell_setting monoclinic
_symmetry_space_group_name_Hall '-C 2yc'
_symmetry_space_group_name_H-M 'C 1 2/c 1'
_atom_sites_solution_hydrogens geom
_atom_sites_solution_primary direct
_atom_sites_solution_secondary difmap
_audit_creation_date 2015-03-10T15:29:36-00:00
_audit_creation_method 'WinGX routine CIF_UPDATE'
_audit_update_record
;
2015-11-16 deposited with the CCDC.
2016-06-23 downloaded from the CCDC.
;
_cell_angle_alpha 90.000(7)
_cell_angle_beta 111.7510(10)
_cell_angle_gamma 90.00(7)
_cell_formula_units_Z 4
_cell_length_a 14.085(7)
_cell_length_b 30.823(15)
_cell_length_c 15.148(8)
_cell_measurement_reflns_used 7509
_cell_measurement_temperature 123(2)
_cell_measurement_theta_max 27.4835
_cell_measurement_theta_min 3.0132
_cell_volume 6108(5)
_computing_cell_refinement 'CrystalClear (Rigaku Corp., 2000)'
_computing_data_collection 'CrystalClear (Rigaku Corp., 2000)'
_computing_data_reduction 'CrystalClear (Rigaku Corp., 2000)'
_computing_structure_refinement 'SHELXL-97 (Sheldrick, 1997)'
_computing_structure_solution
;
        ????
;
_diffrn_ambient_temperature 123(2)
_diffrn_detector_area_resol_mean 28.5714
_diffrn_measured_fraction_theta_full 0.978
_diffrn_measured_fraction_theta_max 0.961
_diffrn_measurement_device
;
        Saturn70 CCD (4x4 bin mode)
;
_diffrn_measurement_method dtcell.ref
_diffrn_radiation_monochromator graphite
_diffrn_radiation_type MoK\a
_diffrn_radiation_wavelength 0.7107
_diffrn_reflns_av_R_equivalents 0.0549
_diffrn_reflns_av_unetI/netI 0.0388
_diffrn_reflns_limit_h_max 17
_diffrn_reflns_limit_h_min -18
_diffrn_reflns_limit_k_max 39
_diffrn_reflns_limit_k_min -39
_diffrn_reflns_limit_l_max 19
_diffrn_reflns_limit_l_min -19
_diffrn_reflns_number 28040
_diffrn_reflns_reduction_process 'Lp corrections applied'
_diffrn_reflns_theta_full 25
_diffrn_reflns_theta_max 27.48
_diffrn_reflns_theta_min 3.01
_exptl_absorpt_coefficient_mu 0.837
_exptl_absorpt_correction_T_max 1
_exptl_absorpt_correction_T_min 0.8799
_exptl_absorpt_correction_type multi-scan
_exptl_crystal_colour Colorless
_exptl_crystal_density_diffrn 1.425
_exptl_crystal_density_method 'not measured'
_exptl_crystal_description Block
_exptl_crystal_F_000 2688
_exptl_crystal_size_max 0.6
_exptl_crystal_size_mid 0.4
_exptl_crystal_size_min 0.2
_refine_diff_density_max 2.484
_refine_diff_density_min -0.746
_refine_diff_density_rms 0.154
_refine_ls_extinction_method none
_refine_ls_goodness_of_fit_ref 1.202
_refine_ls_hydrogen_treatment constr
_refine_ls_matrix_type full
_refine_ls_number_parameters 414
_refine_ls_number_reflns 6725
_refine_ls_number_restraints 36
_refine_ls_restrained_S_all 1.202
_refine_ls_R_factor_all 0.134
_refine_ls_R_factor_gt 0.1295
_refine_ls_shift/su_max 0.002
_refine_ls_shift/su_mean 0
_refine_ls_structure_factor_coef Fsqd
_refine_ls_weighting_details 'calc w=1/[\s^2^(Fo^2^)+(0.0556P)^2^+184.4693P] where P=(Fo^2^+2Fc^2^)/3'
_refine_ls_weighting_scheme calc
_refine_ls_wR_factor_ref 0.3129
_reflns_number_gt 6272
_reflns_number_total 6725
_reflns_threshold_expression >2sigma(I)
_cod_data_source_file c6dt01239f2.cif
_cod_data_source_block new
_cod_depositor_comments
;
The following automatic conversions were performed:

'_exptl_absorpt_correction_type' value 'Multi-scan' changed to
'multi-scan' according to
/usr/data/users/saulius/crontab/automatic-downloads/rss-feeds/RSC/lib/dictionaries/cif_core.dic
dictionary named 'cif_core.dic' version 2.4.2 from 2011-04-26.

Automatic conversion script
Id: cif_fix_values 4268 2015-11-12 08:31:59Z antanas 

 Adding full bibliography for 7039663--7039666.cif.
;
_cod_original_sg_symbol_H-M C2/C
_cod_database_code 7039665

loop_
_symmetry_equiv_pos_as_xyz
'x, y, z'
'-x, y, -z+1/2'
'x+1/2, y+1/2, z'
'-x+1/2, y+1/2, -z+1/2'
'-x, -y, -z'
'x, -y, z-1/2'
'-x+1/2, -y+1/2, -z'
'x+1/2, -y+1/2, z-1/2'

loop_
_atom_site_label
_atom_site_fract_x
_atom_site_fract_y
_atom_site_fract_z
_atom_site_U_iso_or_equiv
_atom_site_adp_type
_atom_site_calc_flag
_atom_site_refinement_flags
_atom_site_occupancy
_atom_site_disorder_assembly
_atom_site_disorder_group
_atom_site_type_symbol
Cu1 0.96669(7) 0.48060(3) 0.64692(7) 0.0258(3) Uani d . 1 . . Cu
P1 0.5 0.38985(11) 0.25 0.0436(9) Uani d S 1 . . P
P2 0.4531(5) 0.21957(17) 0.5684(5) 0.0584(16) Uani d P 0.5 . . P
O1 0.5503(5) 0.5973(2) 0.4545(5) 0.0397(15) Uani d . 1 . . O
F1 0.5 0.3377(3) 0.25 0.105(5) Uani d S 1 . . F
F3 0.5717(6) 0.3900(2) 0.3589(5) 0.079(2) Uani d . 1 . . F
N2 0.7597(5) 0.4427(2) 0.5887(5) 0.0268(13) Uani d . 1 . . N
N1 0.8759(5) 0.3941(2) 0.6338(5) 0.0274(14) Uani d . 1 . . N
F2 0.6016(7) 0.3866(4) 0.2282(7) 0.110(4) Uani d . 1 . . F
C15 1 0.3446(4) 0.75 0.040(3) Uani d S 1 . . C
H15A 0.9409 0.3257 0.7432 0.048 Uiso calc PR 0.5 . . H
H15B 1.0591 0.3257 0.7568 0.048 Uiso calc PR 0.5 . . H
C12 0.7405(6) 0.5210(3) 0.6087(6) 0.0317(17) Uani d . 1 . . C
H12 0.7988 0.5201 0.6661 0.038 Uiso calc R 1 . . H
C24 1 0.6170(4) 0.75 0.042(3) Uani d S 1 . . C
H24A 0.9419 0.636 0.7457 0.05 Uiso calc PR 0.5 . . H
H24B 1.0581 0.636 0.7543 0.05 Uiso calc PR 0.5 . . H
O2 1.3266(11) 0.3514(4) 0.6849(11) 0.106(5) Uani d . 1 . . O
N4 1.0574(6) 0.5672(2) 0.6508(5) 0.0330(15) Uani d . 1 . . N
C9 0.5710(6) 0.5228(3) 0.4425(6) 0.0373(19) Uani d . 1 . . C
H9 0.5119 0.5233 0.3857 0.045 Uiso calc R 1 . . H
N3 1.1594(5) 0.5161(2) 0.6435(5) 0.0295(14) Uani d . 1 . . N
C21 1.3040(6) 0.4672(4) 0.7136(7) 0.041(2) Uani d . 1 A . C
H21 1.3428 0.4907 0.7499 0.049 Uiso calc R 1 . . H
C16 1.2050(6) 0.4735(3) 0.6491(6) 0.0277(16) Uani d . 1 . . C
C2 1.0653(6) 0.5229(2) 0.6498(5) 0.0258(15) Uani d . 1 . . C
C20 1.3445(8) 0.4255(4) 0.7234(7) 0.048(3) Uani d . 1 . . C
H20 1.4129 0.4208 0.7657 0.058 Uiso calc R 1 A . H
F4 0.5 0.4399(3) 0.25 0.126(7) Uani d S 1 . . F
C18 1.1918(7) 0.3991(3) 0.6070(8) 0.042(2) Uani d . 1 . . C
H18 1.154 0.3756 0.5699 0.051 Uiso calc R 1 A . H
C17 1.1494(6) 0.4403(3) 0.5935(6) 0.0338(18) Uani d . 1 A . C
H17 1.0834 0.4455 0.5468 0.041 Uiso calc R 1 . . H
C8 0.6213(6) 0.4846(3) 0.4736(6) 0.0323(17) Uani d . 1 . . C
H8 0.598 0.4587 0.4379 0.039 Uiso calc R 1 . . H
C3 0.7826(6) 0.3716(3) 0.6078(6) 0.0313(17) Uani d . 1 . . C
H3 0.7727 0.3412 0.6103 0.038 Uiso calc R 1 . . H
C23 0.9701(8) 0.5911(3) 0.6576(7) 0.039(2) Uani d . 1 . . C
H23A 0.9152 0.5704 0.6542 0.047 Uiso calc R 1 . . H
H23B 0.9429 0.6112 0.6029 0.047 Uiso calc R 1 . . H
C7 0.7062(6) 0.4836(3) 0.5573(6) 0.0273(15) Uani d . 1 . . C
C10 0.6056(6) 0.5607(3) 0.4928(6) 0.0312(17) Uani d . 1 . . C
C14 0.9756(7) 0.3718(3) 0.6624(6) 0.0341(18) Uani d . 1 . . C
H14A 1.03 0.3938 0.6736 0.041 Uiso calc R 1 . . H
H14B 0.9759 0.3531 0.6094 0.041 Uiso calc R 1 . . H
C4 0.7103(7) 0.4027(3) 0.5783(6) 0.0365(19) Uani d . 1 . . C
H4 0.6385 0.3982 0.5547 0.044 Uiso calc R 1 . . H
C5 1.2099(8) 0.5544(3) 0.6452(7) 0.039(2) Uani d . 1 . . C
H5 1.2769 0.5576 0.6451 0.047 Uiso calc R 1 . . H
C11 0.6906(6) 0.5600(3) 0.5773(6) 0.0324(17) Uani d . 1 . . C
H11 0.714 0.5858 0.6129 0.039 Uiso calc R 1 . . H
C1 0.8634(6) 0.4375(3) 0.6233(6) 0.0277(16) Uani d . 1 . . C
C19 1.2894(8) 0.3918(3) 0.6746(8) 0.044(2) Uani d . 1 A . C
F16 0.4428(13) 0.2090(6) 0.4746(13) 0.082(5) Uani d PU 0.5 . . F
C6 1.1456(8) 0.5869(3) 0.6471(8) 0.044(2) Uani d . 1 . . C
H6 1.158 0.6171 0.6461 0.053 Uiso calc R 1 . . H
C13 0.5879(8) 0.6369(3) 0.5006(8) 0.049(2) Uani d . 1 . . C
H13A 0.5424 0.6605 0.4669 0.074 Uiso calc R 1 . . H
H13B 0.6566 0.6421 0.5007 0.074 Uiso calc R 1 . . H
H13C 0.5909 0.6355 0.5662 0.074 Uiso calc R 1 . . H
F14 0.5420(13) 0.2542(4) 0.5773(13) 0.082(5) Uani d PU 0.5 . . F
O101 0.3066(16) 0.2289(4) 0.1529(11) 0.161(8) Uani d . 1 . . O
F15 0.3745(17) 0.2539(7) 0.5456(18) 0.113(7) Uani d PU 0.5 . . F
F13 0.4566(18) 0.2305(7) 0.6689(16) 0.115(7) Uani d PU 0.5 . . F
C101 0.281(4) 0.2777(12) 0.260(2) 0.28(3) Uani d . 1 . . C
H10A 0.308 0.2543 0.3067 0.417 Uiso calc R 1 . . H
H10B 0.2084 0.2817 0.2468 0.417 Uiso calc R 1 . . H
H10C 0.3181 0.3047 0.2863 0.417 Uiso calc R 1 . . H
F12 0.5363(12) 0.1825(4) 0.6046(14) 0.080(5) Uani d PU 0.5 . . F
C103 0.2627(16) 0.3005(5) 0.1040(17) 0.145(11) Uani d . 1 . . C
H10D 0.2657 0.2984 0.0405 0.217 Uiso calc R 1 . . H
H10E 0.3037 0.3253 0.1377 0.217 Uiso calc R 1 . . H
H10F 0.1916 0.3046 0.098 0.217 Uiso calc R 1 . . H
C102 0.2997(14) 0.2640(5) 0.1526(14) 0.113(8) Uani d . 1 . . C
F11 0.3667(11) 0.1859(4) 0.5677(11) 0.066(4) Uani d PU 0.5 . . F
C22 1.2945(16) 0.3179(8) 0.680(2) 0.067(8) Uani d P 0.53(3) A 1 C
H22A 1.3499 0.2966 0.6934 0.101 Uiso calc PR 0.53(3) A 1 H
H22B 1.2444 0.3131 0.6153 0.101 Uiso calc PR 0.53(3) A 1 H
H22C 1.2612 0.3146 0.7257 0.101 Uiso calc PR 0.53(3) A 1 H
C50 1.4008(17) 0.3328(9) 0.7354(19) 0.058(8) Uani d P 0.47(3) A 2 C
H50A 1.3964 0.3022 0.7169 0.086 Uiso calc PR 0.47(3) A 2 H
H50B 1.4056 0.3351 0.8014 0.086 Uiso calc PR 0.47(3) A 2 H
H50C 1.4616 0.3459 0.7294 0.086 Uiso calc PR 0.47(3) A 2 H

loop_
_atom_site_aniso_label
_atom_site_aniso_U_11
_atom_site_aniso_U_22
_atom_site_aniso_U_33
_atom_site_aniso_U_12
_atom_site_aniso_U_13
_atom_site_aniso_U_23
Cu1 0.0226(5) 0.0224(5) 0.0298(5) -0.0028(4) 0.0066(4) -0.0021(4)
P1 0.0393(18) 0.0332(17) 0.0424(19) 0 -0.0036(15) 0
P2 0.062(4) 0.023(2) 0.078(4) 0.002(2) 0.012(3) 0.004(2)
O1 0.028(3) 0.034(3) 0.048(4) 0.004(2) 0.004(3) 0.009(3)
F1 0.074(7) 0.045(6) 0.131(11) 0 -0.038(7) 0
F3 0.090(5) 0.053(4) 0.053(4) 0.010(4) -0.022(4) -0.002(3)
N2 0.026(3) 0.029(3) 0.026(3) -0.005(3) 0.010(3) -0.002(3)
N1 0.029(3) 0.021(3) 0.030(3) -0.005(3) 0.010(3) -0.004(3)
F2 0.070(6) 0.188(12) 0.074(6) -0.014(6) 0.028(5) -0.011(6)
C15 0.037(7) 0.026(6) 0.055(8) 0 0.013(6) 0
C12 0.026(4) 0.039(4) 0.025(4) 0.000(3) 0.004(3) 0.000(3)
C24 0.059(8) 0.013(5) 0.057(8) 0 0.025(7) 0
O2 0.135(10) 0.063(7) 0.180(12) 0.063(7) 0.128(10) 0.060(7)
N4 0.042(4) 0.021(3) 0.039(4) -0.005(3) 0.018(3) -0.002(3)
C9 0.026(4) 0.043(5) 0.036(4) -0.002(4) 0.003(3) 0.008(4)
N3 0.027(3) 0.035(4) 0.025(3) -0.004(3) 0.008(3) -0.002(3)
C21 0.022(4) 0.060(6) 0.043(5) 0.002(4) 0.013(4) -0.005(4)
C16 0.027(4) 0.029(4) 0.029(4) -0.006(3) 0.014(3) -0.001(3)
C2 0.027(4) 0.025(4) 0.023(3) -0.003(3) 0.006(3) -0.003(3)
C20 0.035(5) 0.074(7) 0.039(5) 0.018(5) 0.019(4) 0.014(5)
F4 0.191(15) 0.036(5) 0.068(7) 0 -0.051(8) 0
C18 0.036(5) 0.030(4) 0.066(7) -0.005(4) 0.026(5) -0.004(4)
C17 0.029(4) 0.037(4) 0.036(4) -0.001(3) 0.012(3) -0.006(4)
C8 0.024(4) 0.040(5) 0.032(4) -0.005(3) 0.010(3) -0.004(3)
C3 0.031(4) 0.029(4) 0.030(4) -0.009(3) 0.008(3) -0.005(3)
C23 0.051(5) 0.026(4) 0.049(5) 0.003(4) 0.027(5) 0.001(4)
C7 0.027(4) 0.031(4) 0.028(4) -0.005(3) 0.015(3) -0.001(3)
C10 0.027(4) 0.032(4) 0.033(4) 0.003(3) 0.010(3) 0.008(3)
C14 0.034(4) 0.026(4) 0.039(5) 0.005(3) 0.011(4) -0.008(3)
C4 0.030(4) 0.041(5) 0.035(5) -0.013(4) 0.009(4) -0.007(4)
C5 0.045(5) 0.036(5) 0.044(5) -0.015(4) 0.025(4) -0.010(4)
C11 0.033(4) 0.031(4) 0.033(4) -0.005(3) 0.012(3) -0.001(3)
C1 0.032(4) 0.024(4) 0.028(4) 0.002(3) 0.013(3) -0.002(3)
C19 0.041(5) 0.050(6) 0.053(6) 0.014(4) 0.030(5) 0.015(5)
F16 0.079(10) 0.083(10) 0.091(11) -0.014(8) 0.041(8) 0.001(8)
C6 0.056(6) 0.030(4) 0.062(6) -0.017(4) 0.039(5) -0.013(4)
C13 0.045(6) 0.042(5) 0.054(6) 0.006(4) 0.011(5) 0.014(5)
F14 0.088(10) 0.036(6) 0.110(11) -0.011(7) 0.021(9) 0.012(7)
O101 0.29(2) 0.059(7) 0.116(11) 0.075(10) 0.055(13) 0.019(7)
F15 0.102(12) 0.096(12) 0.158(15) 0.007(10) 0.066(11) -0.004(11)
F13 0.127(14) 0.102(12) 0.116(13) -0.022(11) 0.045(11) -0.040(11)
C101 0.52(8) 0.22(4) 0.15(3) -0.15(4) 0.18(4) -0.09(3)
F12 0.068(8) 0.035(6) 0.144(13) 0.004(6) 0.046(9) 0.028(7)
C103 0.124(16) 0.047(8) 0.17(2) -0.007(9) -0.056(14) 0.014(10)
C102 0.097(12) 0.040(7) 0.129(15) 0.011(7) -0.043(11) 0.007(8)
F11 0.066(8) 0.052(7) 0.077(9) 0.003(6) 0.022(7) 0.002(6)
C22 0.038(11) 0.048(14) 0.11(2) 0.020(10) 0.020(12) -0.001(13)
C50 0.035(12) 0.072(18) 0.065(16) -0.015(11) 0.017(11) -0.028(13)

loop_
_atom_type_symbol
_atom_type_description
_atom_type_scat_dispersion_real
_atom_type_scat_dispersion_imag
_atom_type_scat_source
C C 0.0033 0.0016 'International Tables Vol C Tables 4.2.6.8 and 6.1.1.4'
H H 0 0 'International Tables Vol C Tables 4.2.6.8 and 6.1.1.4'
N N 0.0061 0.0033 'International Tables Vol C Tables 4.2.6.8 and 6.1.1.4'
O O 0.0106 0.006 'International Tables Vol C Tables 4.2.6.8 and 6.1.1.4'
F F 0.0171 0.0103 'International Tables Vol C Tables 4.2.6.8 and 6.1.1.4'
P P 0.1023 0.0942 'International Tables Vol C Tables 4.2.6.8 and 6.1.1.4'
Cu Cu 0.3201 1.2651 'International Tables Vol C Tables 4.2.6.8 and 6.1.1.4'

loop_
_geom_angle_atom_site_label_1
_geom_angle_atom_site_label_2
_geom_angle_atom_site_label_3
_geom_angle
_geom_angle_site_symmetry_1
_geom_angle_site_symmetry_3
C2 Cu1 C1 171.0(3) . .
C2 Cu1 Cu1 91.9(2) . 2_756
C1 Cu1 Cu1 97.0(2) . 2_756
F4 P1 F3 89.9(3) . 2_655
F4 P1 F3 89.9(3) . .
F3 P1 F3 179.7(6) 2_655 .
F4 P1 F2 93.6(5) . 2_655
F3 P1 F2 86.6(5) 2_655 2_655
F3 P1 F2 93.4(5) . 2_655
F4 P1 F2 93.6(5) . .
F3 P1 F2 93.4(5) 2_655 .
F3 P1 F2 86.6(5) . .
F2 P1 F2 172.8(10) 2_655 .
F4 P1 F1 180.000(2) . .
F3 P1 F1 90.1(3) 2_655 .
F3 P1 F1 90.1(3) . .
F2 P1 F1 86.4(5) 2_655 .
F2 P1 F1 86.4(5) . .
F16 P2 F15 98.1(13) . .
F16 P2 F13 176.1(12) . .
F15 P2 F13 79.7(13) . .
F16 P2 F12 88.2(11) . .
F15 P2 F12 173.4(13) . .
F13 P2 F12 93.9(12) . .
F16 P2 F11 92.9(9) . .
F15 P2 F11 87.7(11) . .
F13 P2 F11 83.9(11) . .
F12 P2 F11 89.9(8) . .
F16 P2 F14 91.3(10) . .
F15 P2 F14 92.2(11) . .
F13 P2 F14 91.9(11) . .
F12 P2 F14 89.7(8) . .
F11 P2 F14 175.8(10) . .
C10 O1 C13 116.9(7) . .
C1 N2 C4 110.9(7) . .
C1 N2 C7 125.3(6) . .
C4 N2 C7 123.5(7) . .
C1 N1 C3 112.7(7) . .
C1 N1 C14 124.3(7) . .
C3 N1 C14 122.8(7) . .
C14 C15 C14 111.9(10) 2_756 .
C14 C15 H15A 109.2 2_756 .
C14 C15 H15A 109.2 . .
C14 C15 H15B 109.2 2_756 .
C14 C15 H15B 109.2 . .
H15A C15 H15B 107.9 . .
C7 C12 C11 120.5(7) . .
C7 C12 H12 119.8 . .
C11 C12 H12 119.8 . .
C23 C24 C23 117.1(10) . 2_756
C23 C24 H24A 108 . .
C23 C24 H24A 108 2_756 .
C23 C24 H24B 108 . .
C23 C24 H24B 108 2_756 .
H24A C24 H24B 107.3 . .
C22 O2 C50 80.6(17) . .
C22 O2 C19 136.1(16) . .
C50 O2 C19 137(2) . .
C2 N4 C6 110.7(7) . .
C2 N4 C23 125.0(7) . .
C6 N4 C23 124.3(7) . .
C8 C9 C10 120.5(8) . .
C8 C9 H9 119.7 . .
C10 C9 H9 119.7 . .
C5 N3 C2 111.8(7) . .
C5 N3 C16 124.2(7) . .
C2 N3 C16 123.3(7) . .
C16 C21 C20 117.9(9) . .
C16 C21 H21 121.1 . .
C20 C21 H21 121.1 . .
C17 C16 C21 121.7(8) . .
C17 C16 N3 120.0(7) . .
C21 C16 N3 118.3(7) . .
N4 C2 N3 103.7(7) . .
N4 C2 Cu1 128.6(6) . .
N3 C2 Cu1 127.5(6) . .
C19 C20 C21 121.8(9) . .
C19 C20 H20 119.1 . .
C21 C20 H20 119.1 . .
C17 C18 C19 120.7(9) . .
C17 C18 H18 119.7 . .
C19 C18 H18 119.7 . .
C16 C17 C18 118.4(8) . .
C16 C17 H17 120.8 . .
C18 C17 H17 120.8 . .
C9 C8 C7 119.8(8) . .
C9 C8 H8 120.1 . .
C7 C8 H8 120.1 . .
C4 C3 N1 104.9(7) . .
C4 C3 H3 127.6 . .
N1 C3 H3 127.6 . .
N4 C23 C24 111.9(7) . .
N4 C23 H23A 109.2 . .
C24 C23 H23A 109.2 . .
N4 C23 H23B 109.2 . .
C24 C23 H23B 109.2 . .
H23A C23 H23B 107.9 . .
C12 C7 C8 120.2(8) . .
C12 C7 N2 120.7(7) . .
C8 C7 N2 119.1(7) . .
O1 C10 C9 115.7(7) . .
O1 C10 C11 124.2(8) . .
C9 C10 C11 120.1(8) . .
N1 C14 C15 113.6(7) . .
N1 C14 H14A 108.8 . .
C15 C14 H14A 108.8 . .
N1 C14 H14B 108.8 . .
C15 C14 H14B 108.8 . .
H14A C14 H14B 107.7 . .
C3 C4 N2 107.8(7) . .
C3 C4 H4 126.1 . .
N2 C4 H4 126.1 . .
C6 C5 N3 106.8(8) . .
C6 C5 H5 126.6 . .
N3 C5 H5 126.6 . .
C12 C11 C10 118.9(8) . .
C12 C11 H11 120.6 . .
C10 C11 H11 120.6 . .
N1 C1 N2 103.7(7) . .
N1 C1 Cu1 127.7(6) . .
N2 C1 Cu1 128.6(6) . .
O2 C19 C20 122.3(12) . .
O2 C19 C18 118.3(12) . .
C20 C19 C18 119.3(9) . .
C5 C6 N4 106.9(8) . .
C5 C6 H6 126.6 . .
N4 C6 H6 126.6 . .
O1 C13 H13A 109.5 . .
O1 C13 H13B 109.5 . .
H13A C13 H13B 109.5 . .
O1 C13 H13C 109.5 . .
H13A C13 H13C 109.5 . .
H13B C13 H13C 109.5 . .
C102 C101 H10A 109.5 . .
C102 C101 H10B 109.5 . .
H10A C101 H10B 109.5 . .
C102 C101 H10C 109.5 . .
H10A C101 H10C 109.5 . .
H10B C101 H10C 109.5 . .
C102 C103 H10D 109.5 . .
C102 C103 H10E 109.5 . .
H10D C103 H10E 109.5 . .
C102 C103 H10F 109.5 . .
H10D C103 H10F 109.5 . .
H10E C103 H10F 109.5 . .
O101 C102 C103 149(2) . .
O101 C102 C101 106(2) . .
C103 C102 C101 98(2) . .
O2 C22 H22A 109.5 . .
O2 C22 H22B 109.5 . .
H22A C22 H22B 109.5 . .
O2 C22 H22C 109.5 . .
H22A C22 H22C 109.5 . .
H22B C22 H22C 109.5 . .
O2 C50 H50A 109.5 . .
O2 C50 H50B 109.5 . .
H50A C50 H50B 109.5 . .
O2 C50 H50C 109.5 . .
H50A C50 H50C 109.5 . .
H50B C50 H50C 109.5 . .

loop_
_geom_bond_atom_site_label_1
_geom_bond_atom_site_label_2
_geom_bond_site_symmetry_2
_geom_bond_distance
Cu1 C2 . 1.893(8)
Cu1 C1 . 1.904(8)
Cu1 Cu1 2_756 2.909(2)
P1 F4 . 1.542(11)
P1 F3 2_655 1.583(6)
P1 F3 . 1.583(6)
P1 F2 2_655 1.587(9)
P1 F2 . 1.587(9)
P1 F1 . 1.606(11)
P2 F16 . 1.412(19)
P2 F15 . 1.48(2)
P2 F13 . 1.54(2)
P2 F12 . 1.581(15)
P2 F11 . 1.596(16)
P2 F14 . 1.611(16)
O1 C10 . 1.371(10)
O1 C13 . 1.407(12)
N2 C1 . 1.366(10)
N2 C4 . 1.397(10)
N2 C7 . 1.454(10)
N1 C1 . 1.352(10)
N1 C3 . 1.406(10)
N1 C14 . 1.477(10)
C15 C14 2_756 1.499(11)
C15 C14 . 1.499(11)
C15 H15A . 0.99
C15 H15B . 0.99
C12 C7 . 1.374(11)
C12 C11 . 1.384(12)
C12 H12 . 0.95
C24 C23 . 1.529(11)
C24 C23 2_756 1.529(11)
C24 H24A . 0.99
C24 H24B . 0.99
O2 C22 . 1.12(3)
O2 C50 . 1.19(3)
O2 C19 . 1.335(13)
N4 C2 . 1.371(10)
N4 C6 . 1.403(11)
N4 C23 . 1.469(11)
C9 C8 . 1.365(12)
C9 C10 . 1.381(13)
C9 H9 . 0.95
N3 C5 . 1.374(11)
N3 C2 . 1.379(10)
N3 C16 . 1.452(11)
C21 C16 . 1.388(12)
C21 C20 . 1.392(15)
C21 H21 . 0.95
C16 C17 . 1.370(11)
C20 C19 . 1.344(16)
C20 H20 . 0.95
C18 C17 . 1.387(12)
C18 C19 . 1.394(14)
C18 H18 . 0.95
C17 H17 . 0.95
C8 C7 . 1.384(11)
C8 H8 . 0.95
C3 C4 . 1.348(13)
C3 H3 . 0.95
C23 H23A . 0.99
C23 H23B . 0.99
C10 C11 . 1.392(12)
C14 H14A . 0.99
C14 H14B . 0.99
C4 H4 . 0.95
C5 C6 . 1.357(14)
C5 H5 . 0.95
C11 H11 . 0.95
C6 H6 . 0.95
C13 H13A . 0.98
C13 H13B . 0.98
C13 H13C . 0.98
O101 C102 . 1.086(17)
C101 C102 . 1.79(4)
C101 H10A . 0.98
C101 H10B . 0.98
C101 H10C . 0.98
C103 C102 . 1.34(2)
C103 H10D . 0.98
C103 H10E . 0.98
C103 H10F . 0.98
C22 H22A . 0.98
C22 H22B . 0.98
C22 H22C . 0.98
C50 H50A . 0.98
C50 H50B . 0.98
C50 H50C . 0.98
